data_4319002
loop_
_publ_author_name
'Augusto Cingolani'
Effendy
'Maura Pellei'
'Claudio Pettinari'
'Carlo Santini'
'Brian W. Skelton'
'Allan H. White'

_publ_contact_author_address
;
  Department of Chemistry
  University of Western Australia
  35 Stirling Highway
  Crawley
  Western Australia 6009
  Australia
;
_publ_contact_author_email bws@crystal.uwa.edu.au
_publ_contact_author_fax (+61)_08_9380_1118
_publ_contact_author_name 'Skelton, B. W.'
_publ_contact_author_phone (+61)_08-9380_3481
_publ_section_title
;
 Variable Coordination Modes of NO2- in a Series of Ag(I) Complexes
 Containing Triorganophosphines, -arsines, and -stibines. Syntheses,
 Spectroscopic Characterization (IR, 1H and 31P NMR, Electrospray
 Ionization Mass), and Structures of [AgNO2(R3E)x] Adducts (E = P, As, Sb,
 x = 1-3)
;
_journal_name_full 'Inorganic Chemistry'
_journal_page_first 6633
_journal_page_last 6645
_journal_paper_doi 10.1021/ic020375g
_journal_volume 41
_journal_year 2002
_chemical_formula_sum 'C54 H45 Ag N O2 Sb3'
_chemical_formula_weight 1213.08
_space_group_IT_number 14
_symmetry_cell_setting monoclinic
_symmetry_space_group_name_Hall '-P 2yn'
_symmetry_space_group_name_H-M 'P 1 21/n 1'
_cell_angle_alpha 90.00000
_cell_angle_beta 100.0500(10)
_cell_angle_gamma 90.00000
_cell_formula_units_Z 4
_cell_length_a 19.1405(9)
_cell_length_b 14.2688(7)
_cell_length_c 17.7907(9)
_cell_measurement_reflns_used 8192
_cell_measurement_temperature 150
_cell_measurement_theta_max 22.4
_cell_measurement_theta_min 2.4
_cell_volume 4784.3(4)
_computing_cell_refinement 'Siemens SAINT (Siemens, 1995)'
_computing_data_collection 'Siemens SMART (Siemens, 1995)'
_computing_data_reduction 'xtal ADDREF SORTRF'
_computing_molecular_graphics xtal
_computing_publication_material 'xtal BONDLA CIFIO'
_computing_structure_refinement 'xtal CRYLSQ'
_computing_structure_solution xtal
_diffrn_ambient_temperature 150
_diffrn_measurement_device_type
;
Bruker SMART CCD diffractometer
;
_diffrn_measurement_method '\w scans'
_diffrn_radiation_detector 'CCD area detector'
_diffrn_radiation_monochromator graphite
_diffrn_radiation_source 'sealed tube'
_diffrn_radiation_type 'Mo K\a'
_diffrn_radiation_wavelength .71073
_diffrn_reflns_av_R_equivalents .048
_diffrn_reflns_av_sigmaI/netI .113
_diffrn_reflns_limit_h_max 32
_diffrn_reflns_limit_h_min 0
_diffrn_reflns_limit_k_max 0
_diffrn_reflns_limit_k_min -24
_diffrn_reflns_limit_l_max 29
_diffrn_reflns_limit_l_min -30
_diffrn_reflns_number 98748
_diffrn_reflns_theta_max 37.55
_diffrn_reflns_theta_min 1.44
_diffrn_standards_decay_% 0
_exptl_absorpt_coefficient_mu 2.12
_exptl_absorpt_correction_T_max .88
_exptl_absorpt_correction_T_min .55
_exptl_absorpt_correction_type multi-scan
_exptl_absorpt_process_details
;
  SADABS; Sheldrick, 1996
;
_exptl_crystal_colour colourless
_exptl_crystal_density_diffrn 1.684
_exptl_crystal_description prism
_exptl_crystal_F_000 2368
_exptl_crystal_size_max .35
_exptl_crystal_size_mid .14
_exptl_crystal_size_min .11
_refine_diff_density_max 1.044
_refine_diff_density_min -.926
_refine_ls_extinction_coef 1866(133)
_refine_ls_extinction_expression 'Eq22 p292 "Cryst. Comp." Munksgaard 1970'
_refine_ls_extinction_method Zachariasen
_refine_ls_goodness_of_fit_all .956
_refine_ls_goodness_of_fit_ref 1.048
_refine_ls_hydrogen_treatment refall
_refine_ls_matrix_type full
_refine_ls_number_constraints 0
_refine_ls_number_parameters 731
_refine_ls_number_reflns 16028
_refine_ls_number_restraints 0
_refine_ls_R_factor_all .073
_refine_ls_R_factor_gt .032
_refine_ls_shift/su_max .031
_refine_ls_shift/su_mean .003
_refine_ls_structure_factor_coef F
_refine_ls_weighting_scheme calc
_refine_ls_wR_factor_all .034
_refine_ls_wR_factor_ref .03
_reflns_d_resolution_high .583
_reflns_d_resolution_low 14.079
_reflns_Friedel_coverage 0
_reflns_limit_h_max 32
_reflns_limit_h_min 0
_reflns_limit_k_max 24
_reflns_limit_k_min 0
_reflns_limit_l_max 29
_reflns_limit_l_min -30
_reflns_number_gt 16028
_reflns_number_total 25089
_reflns_threshold_expression 'F    > 4.00 sig(F   )'
_cod_data_source_file ic020375g_10.cif
_cod_data_source_block cpmr13
_cod_original_sg_symbol_Hall -p_2yn
_cod_original_formula_sum 'C54 H45 Ag1 N1 O2 Sb3'
_cod_database_code 4319002

loop_
_symmetry_equiv_pos_as_xyz
+x,+y,+z
1/2-x,1/2+y,1/2-z
-x,-y,-z
1/2+x,1/2-y,1/2+z

loop_
_atom_site_label
_atom_site_fract_x
_atom_site_fract_y
_atom_site_fract_z
_atom_site_U_iso_or_equiv
_atom_site_adp_type
_atom_site_calc_flag
_atom_site_calc_attached_atom
_atom_site_occupancy
_atom_site_disorder_assembly
_atom_site_disorder_group
Ag -.015069(8) .205966(11) .205690(9) .02443(7) Uani ? ? 1.00000 ? ?
N -.12806(12) .30437(16) .09647(14) .0451(12) Uani ? ? 1.00000 ? ?
O1 -.07437(13) .35073(19) .12205(18) .0907(17) Uani ? ? 1.00000 ? ?
O2 -.12731(11) .22672(15) .12681(13) .0630(13) Uani ? ? 1.00000 ? ?
Sb1 .004100(7) .327663(10) .329734(8) .02314(6) Uani ? ? 1.00000 ? ?
C111 -.09401(11) .35228(15) .36763(12) .0252(9) Uani ? ? 1.00000 ? ?
C112 -.14256(14) .27955(17) .36299(16) .0377(12) Uani ? ? 1.00000 ? ?
C113 -.20635(15) .2918(2) .38870(19) .0482(15) Uani ? ? 1.00000 ? ?
C114 -.22284(13) .3761(2) .41829(15) .0397(13) Uani ? ? 1.00000 ? ?
C115 -.17515(13) .44911(18) .42184(15) .0366(12) Uani ? ? 1.00000 ? ?
C116 -.11108(13) .43795(17) .39705(14) .0323(11) Uani ? ? 1.00000 ? ?
C121 .03880(12) .46825(15) .31792(13) .0283(10) Uani ? ? 1.00000 ? ?
C122 .03155(18) .5084(2) .24577(17) .0522(16) Uani ? ? 1.00000 ? ?
C123 .0588(2) .5979(3) .2374(2) .072(2) Uani ? ? 1.00000 ? ?
C124 .09061(17) .6479(2) .2995(2) .0557(17) Uani ? ? 1.00000 ? ?
C125 .09776(15) .60956(18) .37091(19) .0434(14) Uani ? ? 1.00000 ? ?
C126 .07199(13) .51977(16) .38028(15) .0345(12) Uani ? ? 1.00000 ? ?
C131 .06911(11) .30340(14) .43885(12) .0250(9) Uani ? ? 1.00000 ? ?
C132 .13870(12) .27239(16) .44182(13) .0291(10) Uani ? ? 1.00000 ? ?
C133 .18335(13) .25886(17) .51169(14) .0326(11) Uani ? ? 1.00000 ? ?
C134 .15911(14) .27654(16) .57901(14) .0357(11) Uani ? ? 1.00000 ? ?
C135 .09009(15) .30738(17) .57699(14) .0366(12) Uani ? ? 1.00000 ? ?
C136 .04518(13) .32056(16) .50708(13) .0311(10) Uani ? ? 1.00000 ? ?
Sb2 -.048946(8) .029894(10) .250338(8) .02553(6) Uani ? ? 1.00000 ? ?
C211 -.15374(11) .01659(15) .27514(12) .0266(9) Uani ? ? 1.00000 ? ?
C212 -.20628(13) .07697(18) .23992(14) .0349(12) Uani ? ? 1.00000 ? ?
C213 -.27486(14) .0689(2) .25418(16) .0432(14) Uani ? ? 1.00000 ? ?
C214 -.29204(14) .0007(2) .30231(15) .0391(13) Uani ? ? 1.00000 ? ?
C215 -.24046(14) -.0591(2) .33790(15) .0404(13) Uani ? ? 1.00000 ? ?
C216 -.17127(13) -.05163(17) .32497(14) .0344(11) Uani ? ? 1.00000 ? ?
C221 -.04394(12) -.09495(16) .18574(13) .0326(11) Uani ? ? 1.00000 ? ?
C222 .01346(15) -.1070(2) .14812(15) .0401(13) Uani ? ? 1.00000 ? ?
C223 .01783(19) -.1862(2) .10362(17) .0557(17) Uani ? ? 1.00000 ? ?
C224 -.03398(19) -.2533(2) .0973(2) .0648(19) Uani ? ? 1.00000 ? ?
C225 -.09086(18) -.2433(2) .1350(2) .0641(19) Uani ? ? 1.00000 ? ?
C226 -.09609(16) -.1637(2) .17877(18) .0477(15) Uani ? ? 1.00000 ? ?
C231 .01428(11) -.01709(15) .35436(13) .0272(10) Uani ? ? 1.00000 ? ?
C232 .04593(15) .05051(17) .40547(15) .0400(12) Uani ? ? 1.00000 ? ?
C233 .08734(17) .0259(2) .47384(17) .0479(14) Uani ? ? 1.00000 ? ?
C234 .09800(13) -.0669(2) .49299(16) .0407(13) Uani ? ? 1.00000 ? ?
C235 .06785(15) -.1352(2) .44248(17) .0451(14) Uani ? ? 1.00000 ? ?
C236 .02611(14) -.11049(17) .37338(15) .0378(12) Uani ? ? 1.00000 ? ?
Sb3 .108009(7) .204196(10) .149313(8) .02376(6) Uani ? ? 1.00000 ? ?
C311 .13482(12) .32081(15) .08497(12) .0261(9) Uani ? ? 1.00000 ? ?
C312 .08759(13) .39548(16) .07265(14) .0323(11) Uani ? ? 1.00000 ? ?
C313 .10073(15) .47116(18) .02757(15) .0398(12) Uani ? ? 1.00000 ? ?
C314 .16055(15) .47235(18) -.00528(14) .0400(13) Uani ? ? 1.00000 ? ?
C315 .20778(16) .3992(2) .00719(15) .0431(14) Uani ? ? 1.00000 ? ?
C316 .19556(14) .32281(18) .05190(15) .0369(12) Uani ? ? 1.00000 ? ?
C321 .14352(11) .08968(15) .08819(12) .0253(9) Uani ? ? 1.00000 ? ?
C322 .09598(13) .04984(18) .02917(14) .0352(12) Uani ? ? 1.00000 ? ?
C323 .11608(14) -.02690(18) -.01094(14) .0373(12) Uani ? ? 1.00000 ? ?
C324 .18294(13) -.06396(17) .00839(14) .0351(12) Uani ? ? 1.00000 ? ?
C325 .23084(13) -.02472(17) .06733(15) .0355(12) Uani ? ? 1.00000 ? ?
C326 .21164(12) .05211(17) .10739(14) .0311(10) Uani ? ? 1.00000 ? ?
C331 .19422(12) .20395(17) .24298(12) .0301(10) Uani ? ? 1.00000 ? ?
C332 .20183(15) .1253(2) .29041(15) .0418(14) Uani ? ? 1.00000 ? ?
C333 .25535(16) .1214(2) .35355(16) .0510(16) Uani ? ? 1.00000 ? ?
C334 .30147(15) .1965(2) .37107(16) .0495(15) Uani ? ? 1.00000 ? ?
C335 .29354(14) .2746(2) .32523(16) .0452(14) Uani ? ? 1.00000 ? ?
C336 .23994(13) .2790(2) .26062(14) .0371(12) Uani ? ? 1.00000 ? ?
H112 -.1300(15) .225(2) .3386(16) .054(9) Uiso ? ? 1.00000 ? ?
H113 -.2357(16) .246(2) .3863(17) .062(10) Uiso ? ? 1.00000 ? ?
H114 -.2682(15) .381(2) .4324(15) .047(8) Uiso ? ? 1.00000 ? ?
H115 -.1854(15) .507(2) .4437(16) .056(9) Uiso ? ? 1.00000 ? ?
H116 -.0772(14) .4850(18) .3973(14) .039(7) Uiso ? ? 1.00000 ? ?
H122 .0021(16) .476(2) .2023(18) .059(9) Uiso ? ? 1.00000 ? ?
H123 .049(2) .615(3) .183(2) .123(17) Uiso ? ? 1.00000 ? ?
H124 .1070(16) .712(2) .2874(17) .058(9) Uiso ? ? 1.00000 ? ?
H125 .1194(15) .644(2) .4117(17) .052(9) Uiso ? ? 1.00000 ? ?
H126 .0800(14) .4942(19) .4281(15) .041(8) Uiso ? ? 1.00000 ? ?
H132 .1514(14) .257(2) .3916(16) .049(8) Uiso ? ? 1.00000 ? ?
H133 .2284(14) .2402(19) .5094(14) .037(7) Uiso ? ? 1.00000 ? ?
H134 .1888(15) .270(2) .6268(16) .051(8) Uiso ? ? 1.00000 ? ?
H135 .0750(14) .3201(18) .6256(16) .044(8) Uiso ? ? 1.00000 ? ?
H136 -.0057(12) .3430(16) .5053(13) .023(6) Uiso ? ? 1.00000 ? ?
H212 -.1952(13) .1202(18) .2046(14) .036(7) Uiso ? ? 1.00000 ? ?
H213 -.3056(15) .107(2) .2328(16) .047(8) Uiso ? ? 1.00000 ? ?
H214 -.3335(15) -.005(2) .3107(16) .047(8) Uiso ? ? 1.00000 ? ?
H215 -.2512(14) -.1093(19) .3678(15) .043(8) Uiso ? ? 1.00000 ? ?
H216 -.1374(14) -.0948(19) .3481(15) .041(7) Uiso ? ? 1.00000 ? ?
H222 .0476(13) -.0611(19) .1521(14) .034(7) Uiso ? ? 1.00000 ? ?
H223 .0537(16) -.189(2) .0811(17) .051(9) Uiso ? ? 1.00000 ? ?
H224 -.0297(18) -.308(2) .065(2) .073(11) Uiso ? ? 1.00000 ? ?
H225 -.133(2) -.290(3) .128(2) .085(12) Uiso ? ? 1.00000 ? ?
H226 -.1365(16) -.159(2) .2004(17) .054(9) Uiso ? ? 1.00000 ? ?
H232 .0404(16) .116(2) .3864(18) .069(10) Uiso ? ? 1.00000 ? ?
H233 .1088(17) .066(2) .5038(19) .068(10) Uiso ? ? 1.00000 ? ?
H234 .1280(14) -.0841(19) .5406(15) .043(8) Uiso ? ? 1.00000 ? ?
H235 .0713(16) -.201(2) .4521(16) .056(9) Uiso ? ? 1.00000 ? ?
H236 .0044(13) -.1591(18) .3339(14) .036(7) Uiso ? ? 1.00000 ? ?
H312 .0424(14) .3917(18) .0928(15) .040(7) Uiso ? ? 1.00000 ? ?
H313 .0690(16) .523(2) .0221(17) .058(9) Uiso ? ? 1.00000 ? ?
H314 .1688(13) .5275(18) -.0377(15) .038(7) Uiso ? ? 1.00000 ? ?
H315 .2475(14) .400(2) -.0154(15) .047(8) Uiso ? ? 1.00000 ? ?
H316 .2269(13) .2723(17) .0603(13) .030(6) Uiso ? ? 1.00000 ? ?
H322 .0505(14) .0735(18) .0160(15) .039(7) Uiso ? ? 1.00000 ? ?
H323 .0849(15) -.055(2) -.0498(16) .050(8) Uiso ? ? 1.00000 ? ?
H324 .1961(13) -.1198(18) -.0231(14) .034(7) Uiso ? ? 1.00000 ? ?
H325 .2768(14) -.0494(18) .0843(14) .040(7) Uiso ? ? 1.00000 ? ?
H326 .2485(12) .0797(17) .1523(14) .031(6) Uiso ? ? 1.00000 ? ?
H332 .1720(15) .078(2) .2784(16) .050(9) Uiso ? ? 1.00000 ? ?
H333 .2564(15) .071(2) .3858(17) .053(9) Uiso ? ? 1.00000 ? ?
H334 .3401(14) .1938(17) .4160(15) .037(7) Uiso ? ? 1.00000 ? ?
H335 .3244(15) .327(2) .3373(16) .050(9) Uiso ? ? 1.00000 ? ?
H336 .2319(14) .336(2) .2289(16) .047(8) Uiso ? ? 1.00000 ? ?

loop_
_atom_site_aniso_label
_atom_site_aniso_U_11
_atom_site_aniso_U_22
_atom_site_aniso_U_33
_atom_site_aniso_U_12
_atom_site_aniso_U_13
_atom_site_aniso_U_23
Ag .02411(7) .02410(7) .02534(7) .00079(6) .00499(6) .00119(6)
N .0341(11) .0423(13) .0555(14) .0029(10) -.0013(10) .0170(11)
O1 .0460(13) .0741(17) .142(3) -.0113(12) -.0111(15) .0522(17)
O2 .0545(13) .0504(13) .0747(15) -.0091(10) -.0150(11) .0214(11)
Sb1 .02617(7) .02059(6) .02259(6) .00056(5) .00410(5) -.00114(5)
C111 .0257(10) .0247(10) .0249(10) .0008(8) .0033(8) .0005(8)
C112 .0361(13) .0263(12) .0531(15) -.0047(10) .0139(12) -.0070(11)
C113 .0374(14) .0403(15) .071(2) -.0136(12) .0220(14) -.0088(14)
C114 .0291(12) .0465(15) .0459(15) -.0016(11) .0131(11) -.0043(12)
C115 .0360(13) .0336(13) .0427(14) .0022(10) .0133(11) -.0070(10)
C116 .0320(12) .0276(11) .0383(13) -.0028(9) .0093(10) -.0045(9)
C121 .0298(11) .0238(10) .0329(11) .0019(8) .0099(9) .0053(8)
C122 .071(2) .0426(16) .0414(16) -.0040(15) .0065(15) .0133(12)
C123 .102(3) .055(2) .057(2) -.011(2) .013(2) .0303(17)
C124 .058(2) .0303(14) .082(2) -.0039(13) .0225(18) .0151(15)
C125 .0386(14) .0265(12) .067(2) -.0043(10) .0148(14) -.0032(12)
C126 .0370(13) .0257(11) .0412(14) -.0043(10) .0082(11) .0011(10)
C131 .0294(10) .0190(9) .0259(10) -.0036(8) .0032(8) .0004(7)
C132 .0291(11) .0273(11) .0308(11) -.0038(9) .0046(9) .0011(9)
C133 .0282(11) .0277(11) .0392(13) -.0029(9) -.0013(10) .0035(9)
C134 .0462(14) .0238(11) .0319(12) -.0065(10) -.0074(11) .0023(9)
C135 .0518(16) .0312(12) .0255(11) -.0032(11) .0033(11) -.0016(9)
C136 .0363(12) .0284(11) .0284(11) .0006(9) .0047(9) -.0008(9)
Sb2 .02673(7) .02200(7) .02721(7) -.00429(5) .00294(5) .00023(5)
C211 .0268(10) .0255(10) .0267(10) -.0044(8) .0022(8) .0002(8)
C212 .0340(12) .0378(13) .0321(12) -.0004(10) .0034(10) .0123(10)
C213 .0342(13) .0530(17) .0416(14) .0102(12) .0042(11) .0176(12)
C214 .0281(12) .0524(16) .0376(13) -.0013(11) .0079(10) .0056(11)
C215 .0393(14) .0407(14) .0430(14) -.0038(11) .0121(11) .0127(11)
C216 .0342(12) .0318(12) .0371(13) .0007(10) .0060(10) .0090(10)
C221 .0332(12) .0300(11) .0310(11) .0017(9) -.0042(9) -.0047(9)
C222 .0402(14) .0433(15) .0346(13) .0080(12) .0003(11) -.0032(11)
C223 .055(2) .068(2) .0393(15) .0285(17) -.0049(14) -.0121(14)
C224 .065(2) .056(2) .059(2) .0253(17) -.0271(16) -.0326(16)
C225 .0494(18) .0472(18) .085(2) -.0002(15) -.0181(17) -.0332(17)
C226 .0404(15) .0388(15) .0601(18) -.0046(12) -.0015(13) -.0185(13)
C231 .0258(10) .0234(10) .0318(11) -.0046(8) .0026(8) .0003(8)
C232 .0523(16) .0251(12) .0369(13) -.0117(11) -.0078(11) .0019(10)
C233 .0554(17) .0365(14) .0428(15) -.0162(13) -.0162(13) .0019(12)
C234 .0296(12) .0435(15) .0447(15) -.0035(11) -.0058(11) .0104(12)
C235 .0485(16) .0298(13) .0534(16) .0061(12) -.0013(13) .0069(12)
C236 .0429(14) .0250(11) .0425(14) -.0026(10) -.0013(11) -.0024(10)
Sb3 .02330(6) .02573(7) .02315(6) .00223(5) .00654(5) .00256(5)
C311 .0290(10) .0271(10) .0222(9) -.0012(8) .0041(8) .0001(8)
C312 .0316(12) .0285(11) .0366(12) -.0004(9) .0054(10) .0012(9)
C313 .0458(15) .0268(12) .0425(14) -.0022(11) -.0043(12) .0040(10)
C314 .0553(17) .0327(13) .0301(12) -.0133(12) .0021(11) .0024(10)
C315 .0471(15) .0458(16) .0416(14) -.0111(13) .0219(13) .0001(11)
C316 .0379(13) .0349(13) .0409(14) .0012(11) .0152(11) .0017(10)
C321 .0268(10) .0246(10) .0260(10) .0030(8) .0086(8) .0036(8)
C322 .0304(12) .0402(14) .0334(12) .0058(10) .0012(10) -.0016(10)
C323 .0411(14) .0372(13) .0327(12) .0008(11) .0039(11) -.0052(10)
C324 .0418(14) .0275(11) .0390(13) .0030(10) .0157(11) .0006(10)
C325 .0292(12) .0324(12) .0463(14) .0071(10) .0102(11) .0019(10)
C326 .0254(10) .0316(12) .0363(12) .0002(9) .0054(9) .0005(9)
C331 .0280(11) .0376(12) .0248(10) .0050(9) .0050(8) -.0001(9)
C332 .0462(15) .0428(15) .0345(13) .0019(13) .0017(11) .0069(11)
C333 .0516(17) .061(2) .0368(14) .0164(15) -.0031(13) .0142(14)
C334 .0358(14) .075(2) .0337(14) .0130(14) -.0044(11) -.0007(13)
C335 .0325(13) .0593(19) .0415(15) .0006(13) .0002(11) -.0087(13)
C336 .0335(13) .0437(15) .0341(12) .0017(11) .0054(10) -.0016(11)

loop_
_atom_type_symbol
_atom_type_description
_atom_type_oxidation_number
_atom_type_number_in_cell
_atom_type_scat_dispersion_real
_atom_type_scat_dispersion_imag
_atom_type_scat_source
C ? 0 216 .002 .002 'Int Tables Vol IV Tables 2.2B and 2.3.1'
H ? 0 180 0 0 'Int Tables Vol IV Tables 2.2B and 2.3.1'
Ag ? 0 4 -1.085 1.101 'Int Tables Vol IV Tables 2.2B and 2.3.1'
N ? 0 4 .004 .003 'Int Tables Vol IV Tables 2.2B and 2.3.1'
O ? 0 8 .008 .006 'Int Tables Vol IV Tables 2.2B and 2.3.1'
Sb ? 0 12 -.816 1.546 'Int Tables Vol IV Tables 2.2B and 2.3.1'

loop_
_geom_angle_atom_site_label_1
_geom_angle_atom_site_label_2
_geom_angle_atom_site_label_3
_geom_angle_site_symmetry_1
_geom_angle_site_symmetry_2
_geom_angle_site_symmetry_3
_geom_angle
_geom_angle_publ_flag
O1 Ag O2 . . . 47.36(7) ?
O1 Ag Sb1 . . . 86.78(6) ?
O1 Ag Sb2 . . . 140.11(5) ?
O1 Ag Sb3 . . . 96.47(6) ?
O2 Ag Sb1 . . . 111.85(6) ?
O2 Ag Sb2 . . . 92.88(5) ?
O2 Ag Sb3 . . . 122.49(6) ?
Sb1 Ag Sb2 . . . 110.286(8) ?
Sb1 Ag Sb3 . . . 107.210(7) ?
Sb2 Ag Sb3 . . . 111.221(7) ?
O1 N O2 . . . 111.9(2) ?
Ag O1 N . . . 92.08(18) ?
Ag O2 N . . . 108.17(16) ?
Ag Sb1 C111 . . . 110.62(5) ?
Ag Sb1 C121 . . . 120.57(6) ?
Ag Sb1 C131 . . . 126.37(6) ?
C111 Sb1 C121 . . . 100.52(9) ?
C111 Sb1 C131 . . . 98.31(8) ?
C121 Sb1 C131 . . . 95.72(8) ?
Sb1 C111 C112 . . . 118.44(17) ?
Sb1 C111 C116 . . . 122.78(16) ?
C112 C111 C116 . . . 118.8(2) ?
C111 C112 C113 . . . 120.4(2) ?
C111 C112 H112 . . . 115.2(19) ?
C113 C112 H112 . . . 124.3(18) ?
C112 C113 C114 . . . 120.8(3) ?
C112 C113 H113 . . . 119(2) ?
C114 C113 H113 . . . 120(2) ?
C113 C114 C115 . . . 119.0(3) ?
C113 C114 H114 . . . 116.9(17) ?
C115 C114 H114 . . . 124.0(17) ?
C114 C115 C116 . . . 121.0(2) ?
C114 C115 H115 . . . 119.6(18) ?
C116 C115 H115 . . . 119.4(18) ?
C111 C116 C115 . . . 120.1(2) ?
C111 C116 H116 . . . 115.2(17) ?
C115 C116 H116 . . . 124.7(17) ?
Sb1 C121 C122 . . . 119.72(18) ?
Sb1 C121 C126 . . . 121.70(17) ?
C122 C121 C126 . . . 118.5(2) ?
C121 C122 C123 . . . 119.8(3) ?
C121 C122 H122 . . . 118.8(19) ?
C123 C122 H122 . . . 121.0(19) ?
C122 C123 C124 . . . 120.9(3) ?
C122 C123 H123 . . . 109(3) ?
C124 C123 H123 . . . 130(3) ?
C123 C124 C125 . . . 120.0(3) ?
C123 C124 H124 . . . 114.5(17) ?
C125 C124 H124 . . . 125.6(17) ?
C124 C125 C126 . . . 119.9(3) ?
C124 C125 H125 . . . 118(2) ?
C126 C125 H125 . . . 122(2) ?
C121 C126 C125 . . . 120.9(2) ?
C121 C126 H126 . . . 120.7(17) ?
C125 C126 H126 . . . 118.3(17) ?
Sb1 C131 C132 . . . 119.01(16) ?
Sb1 C131 C136 . . . 122.28(16) ?
C132 C131 C136 . . . 118.7(2) ?
C131 C132 C133 . . . 120.7(2) ?
C131 C132 H132 . . . 114.7(15) ?
C133 C132 H132 . . . 124.5(15) ?
C132 C133 C134 . . . 120.1(2) ?
C132 C133 H133 . . . 116.1(16) ?
C134 C133 H133 . . . 123.8(16) ?
C133 C134 C135 . . . 119.9(2) ?
C133 C134 H134 . . . 122(2) ?
C135 C134 H134 . . . 118(2) ?
C134 C135 C136 . . . 120.1(2) ?
C134 C135 H135 . . . 117.7(15) ?
C136 C135 H135 . . . 122.2(15) ?
C131 C136 C135 . . . 120.5(2) ?
C131 C136 H136 . . . 119.1(13) ?
C135 C136 H136 . . . 120.4(13) ?
Ag Sb2 C211 . . . 114.75(6) ?
Ag Sb2 C221 . . . 125.00(7) ?
Ag Sb2 C231 . . . 114.28(6) ?
C211 Sb2 C221 . . . 99.75(9) ?
C211 Sb2 C231 . . . 101.76(8) ?
C221 Sb2 C231 . . . 97.64(8) ?
Sb2 C211 C212 . . . 118.96(17) ?
Sb2 C211 C216 . . . 122.10(16) ?
C212 C211 C216 . . . 118.9(2) ?
C211 C212 C213 . . . 120.1(2) ?
C211 C212 H212 . . . 118.9(16) ?
C213 C212 H212 . . . 120.9(15) ?
C212 C213 C214 . . . 120.7(2) ?
C212 C213 H213 . . . 118(2) ?
C214 C213 H213 . . . 121(2) ?
C213 C214 C215 . . . 119.8(3) ?
C213 C214 H214 . . . 121(2) ?
C215 C214 H214 . . . 119(2) ?
C214 C215 C216 . . . 120.4(3) ?
C214 C215 H215 . . . 121.8(16) ?
C216 C215 H215 . . . 117.6(16) ?
C211 C216 C215 . . . 120.1(2) ?
C211 C216 H216 . . . 120.8(18) ?
C215 C216 H216 . . . 119.0(18) ?
Sb2 C221 C222 . . . 118.40(18) ?
Sb2 C221 C226 . . . 122.6(2) ?
C222 C221 C226 . . . 119.0(2) ?
C221 C222 C223 . . . 120.3(3) ?
C221 C222 H222 . . . 118.9(17) ?
C223 C222 H222 . . . 120.7(17) ?
C222 C223 C224 . . . 120.0(3) ?
C222 C223 H223 . . . 116(2) ?
C224 C223 H223 . . . 124(2) ?
C223 C224 C225 . . . 120.5(3) ?
C223 C224 H224 . . . 118(2) ?
C225 C224 H224 . . . 121(2) ?
C224 C225 C226 . . . 119.8(3) ?
C224 C225 H225 . . . 122(2) ?
C226 C225 H225 . . . 118(2) ?
C221 C226 C225 . . . 120.4(3) ?
C221 C226 H226 . . . 123.3(19) ?
C225 C226 H226 . . . 116.2(18) ?
Sb2 C231 C232 . . . 117.75(16) ?
Sb2 C231 C236 . . . 123.93(16) ?
C232 C231 C236 . . . 118.3(2) ?
C231 C232 C233 . . . 121.3(2) ?
C231 C232 H232 . . . 114.8(17) ?
C233 C232 H232 . . . 123.7(17) ?
C232 C233 C234 . . . 120.2(3) ?
C232 C233 H233 . . . 122(2) ?
C234 C233 H233 . . . 118(2) ?
C233 C234 C235 . . . 119.4(2) ?
C233 C234 H234 . . . 120.1(16) ?
C235 C234 H234 . . . 120.4(16) ?
C234 C235 C236 . . . 120.4(2) ?
C234 C235 H235 . . . 124.7(17) ?
C236 C235 H235 . . . 114.8(16) ?
C231 C236 C235 . . . 120.3(2) ?
C231 C236 H236 . . . 117.2(14) ?
C235 C236 H236 . . . 122.5(14) ?
Ag Sb3 C311 . . . 119.76(6) ?
Ag Sb3 C321 . . . 124.60(6) ?
Ag Sb3 C331 . . . 108.32(6) ?
C311 Sb3 C321 . . . 101.29(8) ?
C311 Sb3 C331 . . . 101.25(8) ?
C321 Sb3 C331 . . . 97.18(8) ?
Sb3 C311 C312 . . . 118.16(17) ?
Sb3 C311 C316 . . . 122.67(17) ?
C312 C311 C316 . . . 119.1(2) ?
C311 C312 C313 . . . 120.5(2) ?
C311 C312 H312 . . . 119.0(15) ?
C313 C312 H312 . . . 120.4(15) ?
C312 C313 C314 . . . 120.1(2) ?
C312 C313 H313 . . . 119(2) ?
C314 C313 H313 . . . 121(2) ?
C313 C314 C315 . . . 119.7(3) ?
C313 C314 H314 . . . 118.7(15) ?
C315 C314 H314 . . . 121.6(15) ?
C314 C315 C316 . . . 121.0(3) ?
C314 C315 H315 . . . 119.1(17) ?
C316 C315 H315 . . . 119.9(17) ?
C311 C316 C315 . . . 119.5(2) ?
C311 C316 H316 . . . 118.5(16) ?
C315 C316 H316 . . . 121.9(16) ?
Sb3 C321 C322 . . . 118.28(16) ?
Sb3 C321 C326 . . . 122.36(15) ?
C322 C321 C326 . . . 119.3(2) ?
C321 C322 C323 . . . 120.4(2) ?
C321 C322 H322 . . . 120.4(16) ?
C323 C322 H322 . . . 119.2(16) ?
C322 C323 C324 . . . 120.1(2) ?
C322 C323 H323 . . . 121.8(18) ?
C324 C323 H323 . . . 118.1(18) ?
C323 C324 C325 . . . 119.9(2) ?
C323 C324 H324 . . . 117.9(13) ?
C325 C324 H324 . . . 122.2(13) ?
C324 C325 C326 . . . 120.5(2) ?
C324 C325 H325 . . . 123.1(16) ?
C326 C325 H325 . . . 116.4(16) ?
C321 C326 C325 . . . 119.7(2) ?
C321 C326 H326 . . . 121.2(14) ?
C325 C326 H326 . . . 119.0(14) ?
Sb3 C331 C332 . . . 117.31(17) ?
Sb3 C331 C336 . . . 123.28(17) ?
C332 C331 C336 . . . 119.3(2) ?
C331 C332 C333 . . . 120.5(3) ?
C331 C332 H332 . . . 118.1(18) ?
C333 C332 H332 . . . 121.4(18) ?
C332 C333 C334 . . . 120.2(3) ?
C332 C333 H333 . . . 118.2(17) ?
C334 C333 H333 . . . 121.2(17) ?
C333 C334 C335 . . . 119.5(2) ?
C333 C334 H334 . . . 120.4(15) ?
C335 C334 H334 . . . 120.0(15) ?
C334 C335 C336 . . . 120.8(3) ?
C334 C335 H335 . . . 120.1(17) ?
C336 C335 H335 . . . 119.1(17) ?
C331 C336 C335 . . . 119.6(2) ?
C331 C336 H336 . . . 118.8(15) ?
C335 C336 H336 . . . 121.5(15) ?

loop_
_geom_bond_atom_site_label_1
_geom_bond_atom_site_label_2
_geom_bond_site_symmetry_1
_geom_bond_site_symmetry_2
_geom_bond_distance
_geom_bond_publ_flag
Ag O1 . . 2.680(3) ?
Ag O2 . . 2.371(2) ?
Ag Sb1 . . 2.7816(2) ?
Ag Sb2 . . 2.7464(2) ?
Ag Sb3 . . 2.7168(2) ?
N O1 . . 1.240(3) ?
N O2 . . 1.231(3) ?
Sb1 C111 . . 2.132(2) ?
Sb1 C121 . . 2.135(2) ?
Sb1 C131 . . 2.143(2) ?
C111 C112 . . 1.386(3) ?
C111 C116 . . 1.391(3) ?
C112 C113 . . 1.388(4) ?
C112 H112 . . .95(3) ?
C113 C114 . . 1.372(4) ?
C113 H113 . . .86(3) ?
C114 C115 . . 1.379(4) ?
C114 H114 . . .95(3) ?
C115 C116 . . 1.383(4) ?
C115 H115 . . .95(3) ?
C116 H116 . . .93(3) ?
C121 C122 . . 1.390(4) ?
C121 C126 . . 1.389(3) ?
C122 C123 . . 1.396(5) ?
C122 H122 . . .99(3) ?
C123 C124 . . 1.367(5) ?
C123 H123 . . .98(4) ?
C124 C125 . . 1.368(5) ?
C124 H124 . . 1.00(3) ?
C125 C126 . . 1.393(4) ?
C125 H125 . . .92(3) ?
C126 H126 . . .91(3) ?
C131 C132 . . 1.396(3) ?
C131 C136 . . 1.392(3) ?
C132 C133 . . 1.394(3) ?
C132 H132 . . .99(3) ?
C133 C134 . . 1.381(4) ?
C133 H133 . . .91(3) ?
C134 C135 . . 1.387(4) ?
C134 H134 . . .94(3) ?
C135 C136 . . 1.396(3) ?
C135 H135 . . .97(3) ?
C136 H136 . . 1.02(2) ?
Sb2 C211 . . 2.136(2) ?
Sb2 C221 . . 2.131(2) ?
Sb2 C231 . . 2.135(2) ?
C211 C212 . . 1.388(3) ?
C211 C216 . . 1.397(3) ?
C212 C213 . . 1.385(4) ?
C212 H212 . . .93(3) ?
C213 C214 . . 1.373(4) ?
C213 H213 . . .84(3) ?
C214 C215 . . 1.373(4) ?
C214 H214 . . .84(3) ?
C215 C216 . . 1.387(4) ?
C215 H215 . . .94(3) ?
C216 H216 . . .94(3) ?
C221 C222 . . 1.393(4) ?
C221 C226 . . 1.389(4) ?
C222 C223 . . 1.391(4) ?
C222 H222 . . .92(3) ?
C223 C224 . . 1.369(5) ?
C223 H223 . . .85(3) ?
C224 C225 . . 1.383(5) ?
C224 H224 . . .98(3) ?
C225 C226 . . 1.390(5) ?
C225 H225 . . 1.03(4) ?
C226 H226 . . .93(3) ?
C231 C232 . . 1.390(3) ?
C231 C236 . . 1.384(3) ?
C232 C233 . . 1.377(4) ?
C232 H232 . . .99(3) ?
C233 C234 . . 1.373(4) ?
C233 H233 . . .84(3) ?
C234 C235 . . 1.382(4) ?
C234 H234 . . .97(3) ?
C235 C236 . . 1.390(4) ?
C235 H235 . . .95(3) ?
C236 H236 . . 1.02(2) ?
Sb3 C311 . . 2.133(2) ?
Sb3 C321 . . 2.138(2) ?
Sb3 C331 . . 2.131(2) ?
C311 C312 . . 1.390(3) ?
C311 C316 . . 1.392(4) ?
C312 C313 . . 1.394(4) ?
C312 H312 . . .99(3) ?
C313 C314 . . 1.373(4) ?
C313 H313 . . .95(3) ?
C314 C315 . . 1.373(4) ?
C314 H314 . . 1.00(3) ?
C315 C316 . . 1.393(4) ?
C315 H315 . . .92(3) ?
C316 H316 . . .93(2) ?
C321 C322 . . 1.386(3) ?
C321 C326 . . 1.396(3) ?
C322 C323 . . 1.397(4) ?
C322 H322 . . .92(3) ?
C323 C324 . . 1.372(4) ?
C323 H323 . . .93(3) ?
C324 C325 . . 1.385(3) ?
C324 H324 . . 1.03(3) ?
C325 C326 . . 1.391(4) ?
C325 H325 . . .95(3) ?
C326 H326 . . 1.05(2) ?
C331 C332 . . 1.397(4) ?
C331 C336 . . 1.384(3) ?
C332 C333 . . 1.383(4) ?
C332 H332 . . .89(3) ?
C333 C334 . . 1.389(5) ?
C333 H333 . . .91(3) ?
C334 C335 . . 1.374(4) ?
C334 H334 . . .99(2) ?
C335 C336 . . 1.402(3) ?
C335 H335 . . .95(3) ?
C336 H336 . . .99(3) ?
